data_2214833
loop_
_publ_author_name
'Boer\'e, Ren\'e T.'

_publ_section_title
;
 Diethylmethyleniminium chloride
;
_journal_coeditor_code PV2019
_journal_issue 8
_journal_name_full 'Acta Crystallographica Section E'
_journal_page_first o3581
_journal_page_last o3581
_journal_paper_doi 10.1107/S160053680703499X
_journal_volume 63
_journal_year 2007
_chemical_formula_iupac 'C5 H12 N +, Cl -'
_chemical_formula_moiety 'C5 H12 N +, Cl -'
_chemical_formula_sum 'C5 H12 Cl N'
_chemical_formula_weight 121.61
_chemical_name_common
;
diethylmethyleneammonium chloride
;
_chemical_name_systematic
;
diethylmethyleniminium chloride
;
_space_group_IT_number 14
_symmetry_cell_setting monoclinic
_symmetry_space_group_name_Hall '-P 2yn'
_symmetry_space_group_name_H-M 'P 1 21/n 1'
_atom_sites_solution_hydrogens geom
_atom_sites_solution_primary direct
_atom_sites_solution_secondary difmap
_audit_creation_method SHELXL-97
_cell_angle_alpha 90.00
_cell_angle_beta 106.0210(10)
_cell_angle_gamma 90.00
_cell_formula_units_Z 4
_cell_length_a 6.6023(4)
_cell_length_b 15.7426(10)
_cell_length_c 7.0057(4)
_cell_measurement_reflns_used 7168
_cell_measurement_temperature 173(2)
_cell_measurement_theta_max 28.59
_cell_measurement_theta_min 2.59
_cell_volume 699.87(7)
_computing_cell_refinement SMART
_computing_data_collection 'SMART (Bruker, 2006)'
_computing_data_reduction 'SAINT (Bruker, 2006)'
_computing_molecular_graphics 'Mercury (Macrae <i>et al.</i>, 2006)'
_computing_publication_material 'publCIF (Westrip, 2007)'
_computing_structure_refinement 'SHELXTL (Sheldrick, 2003)'
_computing_structure_solution 'SHELXSTL (Sheldrick, 2003)'
_diffrn_ambient_temperature 173(2)
_diffrn_measured_fraction_theta_full 0.999
_diffrn_measured_fraction_theta_max 0.999
_diffrn_measurement_device_type
;
Bruker APEX II CCD area-detector
;
_diffrn_measurement_method '\f and \w'
_diffrn_radiation_monochromator graphite
_diffrn_radiation_source 'fine-focus sealed tube'
_diffrn_radiation_type MoK\a
_diffrn_radiation_wavelength 0.71073
_diffrn_reflns_av_R_equivalents 0.0128
_diffrn_reflns_av_sigmaI/netI 0.0082
_diffrn_reflns_limit_h_max 8
_diffrn_reflns_limit_h_min -8
_diffrn_reflns_limit_k_max 20
_diffrn_reflns_limit_k_min -20
_diffrn_reflns_limit_l_max 8
_diffrn_reflns_limit_l_min -8
_diffrn_reflns_number 7666
_diffrn_reflns_theta_full 27.10
_diffrn_reflns_theta_max 27.10
_diffrn_reflns_theta_min 2.59
_exptl_absorpt_coefficient_mu 0.436
_exptl_absorpt_correction_type none
_exptl_crystal_colour colourless
_exptl_crystal_density_diffrn 1.154
_exptl_crystal_description Block
_exptl_crystal_F_000 264
_exptl_crystal_size_max 0.46
_exptl_crystal_size_mid 0.28
_exptl_crystal_size_min 0.25
_refine_diff_density_max 0.286
_refine_diff_density_min -0.162
_refine_ls_extinction_coef 0.036(3)
_refine_ls_extinction_expression Fc^*^=kFc[1+0.001xFc^2^\l^3^/sin(2\q)]^-1/4^
_refine_ls_extinction_method SHELXTL
_refine_ls_goodness_of_fit_ref 1.062
_refine_ls_hydrogen_treatment refxyz
_refine_ls_matrix_type full
_refine_ls_number_parameters 101
_refine_ls_number_reflns 1544
_refine_ls_number_restraints 12
_refine_ls_restrained_S_all 1.064
_refine_ls_R_factor_all 0.0219
_refine_ls_R_factor_gt 0.0214
_refine_ls_shift/su_max 0.001
_refine_ls_shift/su_mean 0.000
_refine_ls_structure_factor_coef Fsqd
_refine_ls_weighting_details 'calc w=1/[\s^2^(Fo^2^)+(0.0289P)^2^+0.1779P] where P=(Fo^2^+2Fc^2^)/3'
_refine_ls_weighting_scheme calc
_refine_ls_wR_factor_gt 0.0580
_refine_ls_wR_factor_ref 0.0584
_reflns_number_gt 1500
_reflns_number_total 1544
_reflns_threshold_expression I>2\s(I)
_cod_data_source_file pv2019.cif
_cod_data_source_block I
_cod_original_sg_symbol_Hall -P2yn
_cod_original_sg_symbol_H-M 'P 21/n'
_cod_database_code 2214833
_cod_database_fobs_code 2214833

loop_
_symmetry_equiv_pos_as_xyz
'x, y, z'
'-x+1/2, y+1/2, -z+1/2'
'-x, -y, -z'
'x-1/2, -y-1/2, z-1/2'

loop_
_atom_site_type_symbol
_atom_site_label
_atom_site_fract_x
_atom_site_fract_y
_atom_site_fract_z
_atom_site_U_iso_or_equiv
_atom_site_adp_type
_atom_site_calc_flag
_atom_site_refinement_flags
_atom_site_occupancy
Cl Cl1 0.22927(3) 0.601617(15) 0.36447(3) 0.02793(10) Uani d . 1
C C1 1.12954(18) 0.72306(8) 0.8063(2) 0.0445(3) Uani d D 1
H H1A 1.041(2) 0.7606(10) 0.846(3) 0.067 Uiso d D 1
H H1B 1.123(3) 0.7328(11) 0.661(2) 0.067 Uiso d D 1
H H1C 1.274(2) 0.7299(10) 0.890(2) 0.067 Uiso d D 1
C C5 0.67421(19) 0.59059(8) 0.98303(18) 0.0368(3) Uani d D 1
H H5A 0.806(2) 0.5944(9) 1.090(2) 0.055 Uiso d D 1
H H5B 0.649(2) 0.5315(9) 0.937(2) 0.055 Uiso d D 1
H H5C 0.555(2) 0.6072(9) 1.038(2) 0.055 Uiso d D 1
C C4 0.67811(15) 0.64901(6) 0.81260(15) 0.0272(2) Uani d D 1
H H4A 0.5433(18) 0.6488(8) 0.7100(17) 0.033 Uiso d D 1
H H4B 0.7143(19) 0.7068(7) 0.8580(18) 0.033 Uiso d D 1
C C2 1.06293(14) 0.63213(7) 0.82196(15) 0.0270(2) Uani d D 1
H H2A 1.142(2) 0.5943(7) 0.7609(19) 0.032 Uiso d D 1
H H2B 1.080(2) 0.6142(8) 0.9549(17) 0.032 Uiso d D 1
C C6 0.78309(16) 0.58266(6) 0.54673(15) 0.0262(2) Uani d D 1
H H6A 0.8909(18) 0.5658(8) 0.4865(18) 0.031 Uiso d D 1
H H6B 0.6375(18) 0.5758(8) 0.4823(18) 0.031 Uiso d D 1
N N1 0.83797(12) 0.62006(5) 0.71424(12) 0.02214(17) Uani d . 1

loop_
_atom_site_aniso_label
_atom_site_aniso_U_11
_atom_site_aniso_U_22
_atom_site_aniso_U_33
_atom_site_aniso_U_12
_atom_site_aniso_U_13
_atom_site_aniso_U_23
Cl1 0.02520(14) 0.03059(15) 0.02709(15) -0.00273(8) 0.00568(9) -0.00059(8)
C1 0.0278(5) 0.0331(6) 0.0677(8) -0.0042(4) 0.0050(5) -0.0157(6)
C5 0.0366(6) 0.0413(6) 0.0376(6) -0.0005(5) 0.0184(5) 0.0048(5)
C4 0.0254(5) 0.0267(5) 0.0308(5) 0.0027(4) 0.0101(4) -0.0018(4)
C2 0.0210(4) 0.0325(5) 0.0252(5) 0.0032(4) 0.0027(3) 0.0013(4)
C6 0.0271(5) 0.0243(4) 0.0267(5) 0.0001(4) 0.0068(4) 0.0016(4)
N1 0.0216(4) 0.0194(3) 0.0251(4) 0.0017(3) 0.0058(3) 0.0027(3)

loop_
_atom_type_symbol
_atom_type_description
_atom_type_scat_dispersion_real
_atom_type_scat_dispersion_imag
_atom_type_scat_source
C C 0.0033 0.0016 'International Tables Vol C Tables 4.2.6.8 and 6.1.1.4'
H H 0.0000 0.0000 'International Tables Vol C Tables 4.2.6.8 and 6.1.1.4'
N N 0.0061 0.0033 'International Tables Vol C Tables 4.2.6.8 and 6.1.1.4'
Cl Cl 0.1484 0.1585 'International Tables Vol C Tables 4.2.6.8 and 6.1.1.4'

loop_
_geom_angle_atom_site_label_1
_geom_angle_atom_site_label_2
_geom_angle_atom_site_label_3
_geom_angle
_geom_angle_publ_flag
C2 C1 H1A 111.1(11) ?
C2 C1 H1B 106.4(10) ?
H1A C1 H1B 110.4(14) ?
C2 C1 H1C 108.5(10) ?
H1A C1 H1C 110.1(14) ?
H1B C1 H1C 110.3(14) ?
C4 C5 H5A 111.3(9) ?
C4 C5 H5B 110.8(9) ?
H5A C5 H5B 110.0(13) ?
C4 C5 H5C 109.4(9) ?
H5A C5 H5C 108.2(13) ?
H5B C5 H5C 107.1(13) ?
N1 C4 C5 110.45(8) ?
N1 C4 H4A 106.1(7) ?
C5 C4 H4A 111.6(8) ?
N1 C4 H4B 107.3(7) ?
C5 C4 H4B 111.5(7) ?
H4A C4 H4B 109.6(10) ?
N1 C2 C1 110.84(8) ?
N1 C2 H2A 106.6(8) ?
C1 C2 H2A 110.3(7) ?
N1 C2 H2B 107.2(8) ?
C1 C2 H2B 113.2(8) ?
H2A C2 H2B 108.5(11) ?
N1 C6 H6A 118.4(8) ?
N1 C6 H6B 119.0(8) ?
H6A C6 H6B 122.4(11) ?
C6 N1 C2 121.29(8) yes
C6 N1 C4 120.84(8) yes
C2 N1 C4 117.79(8) yes

loop_
_geom_bond_atom_site_label_1
_geom_bond_atom_site_label_2
_geom_bond_distance
_geom_bond_publ_flag
C1 C2 1.5105(16) ?
C1 H1A 0.930(14) ?
C1 H1B 1.016(14) ?
C1 H1C 0.976(14) ?
C5 C4 1.5130(15) ?
C5 H5A 0.981(13) ?
C5 H5B 0.983(13) ?
C5 H5C 1.000(13) ?
C4 N1 1.4826(12) yes
C4 H4A 0.978(11) ?
C4 H4B 0.971(11) ?
C2 N1 1.4808(12) yes
C2 H2A 0.968(11) ?
C2 H2B 0.949(11) ?
C6 N1 1.2729(13) yes
C6 H6A 0.960(11) ?
C6 H6B 0.949(11) ?

loop_
_geom_contact_atom_site_label_1
_geom_contact_atom_site_label_2
_geom_contact_distance
_geom_contact_site_symmetry_1
_geom_contact_site_symmetry_2
_geom_contact_publ_flag
C6 Cl1 2.9730(10) . 3_666 yes
H6B Cl1 2.623(11) . . yes
H6A Cl1 2.664(11) 555 1_455 yes
H2B Cl1 2.772(12) 555 1_454 yes
H4A Cl1 2.817(11) . . yes
H5A Cl1 2.925(14) 555 1_454 yes

loop_
_cod_related_entry_id
_cod_related_entry_database
_cod_related_entry_code
1 ChemSpider 15094458
